data_4134240
loop_
_publ_author_name
'Shi, Tan-Hao'
'Guo, Qing-Hui'
'Tong, Shuo'
'Wang, Mei-Xiang'

_publ_section_title
;
 Toward the synthesis of a highly strained hydrocarbon belt.
;
_journal_name_full 'Journal of the American Chemical Society'
_journal_paper_doi 10.1021/jacs.0c00112
_journal_year 2020
_chemical_formula_moiety '2(C H2 Cl), C76 H80'
_chemical_formula_sum 'C78 H84 Cl2'
_chemical_formula_weight 1092.35
_space_group_crystal_system triclinic
_space_group_IT_number 2
_space_group_name_Hall '-P 1'
_space_group_name_H-M_alt 'P -1'
_atom_sites_solution_hydrogens geom
_atom_sites_solution_primary dual
_audit_creation_date 2019-11-23
_audit_creation_method
;
Olex2 1.3
(compiled 2019.09.11 svn.r3662 for OlexSys, GUI svn.r5938)
;
_cell_angle_alpha 78.101(2)
_cell_angle_beta 71.786(2)
_cell_angle_gamma 84.391(2)
_cell_formula_units_Z 2
_cell_length_a 14.1391(3)
_cell_length_b 15.2551(4)
_cell_length_c 15.3506(3)
_cell_measurement_reflns_used 12777
_cell_measurement_temperature 105.4(5)
_cell_measurement_theta_max 71.3820
_cell_measurement_theta_min 4.3310
_cell_volume 3075.57(13)
_computing_cell_refinement 'CrysAlisPro 1.171.39.46 (Rigaku OD, 2018)'
_computing_data_collection 'CrysAlisPro 1.171.39.46 (Rigaku OD, 2018)'
_computing_data_reduction 'CrysAlisPro 1.171.39.46 (Rigaku OD, 2018)'
_computing_molecular_graphics 'Olex2 1.3 (Dolomanov et al., 2009)'
_computing_publication_material 'Olex2 1.3 (Dolomanov et al., 2009)'
_computing_structure_refinement 'ShelXL 2018/3 (Sheldrick, 2015)'
_computing_structure_solution 'SHELXT 2014/5 (Sheldrick, 2014)'
_diffrn_ambient_environment N~2~
_diffrn_ambient_temperature 105.4(5)
_diffrn_detector 'CCD plate'
_diffrn_detector_area_resol_mean 5.2137
_diffrn_detector_type AtlasS2
_diffrn_measured_fraction_theta_full 0.996
_diffrn_measured_fraction_theta_max 0.973
_diffrn_measurement_details
;
List of Runs (angles in degrees, time in seconds):

  # Type    Start    End  Width  t~exp~   \w     \q     \k     \f   Frames
--------------------------------------------------------------------------
  1  \w   -109.00 -17.00   1.00    1.00    --  -40.81 -57.00 -30.00   92
  2  \w    -69.00  30.00   1.00    1.00    --  -40.81  57.00 120.00   99
  3  \w    -85.00  -7.00   1.00    1.00    --  -40.81 125.00-180.00   78
  4  \w     22.00 111.00   1.00    1.00    --   40.81  38.00-120.00   89
  5  \w    114.00 150.00   1.00    1.00    --  100.91 125.00-180.00   36
  6  \w    121.00 154.00   1.00    1.00    --  100.91  61.00-120.00   33
  7  \w     27.00 106.00   1.00    1.00    --  100.91 -77.00  90.00   79
  8  \w     33.00 113.00   1.00    1.00    --  100.91 -45.00-180.00   80
  9  \w     60.00 100.00   1.00    1.00    --  100.91 -95.00  30.00   40
 10  \w     28.00 116.00   1.00    1.00    --  100.91 -45.00  90.00   88
 11  \w     69.00 110.00   1.00    1.00    --  100.91 -95.00-180.00   41
 12  \w     19.00 109.00   1.00    1.00    --  100.91 -95.00 -60.00   90
 13  \w     93.00 118.00   1.00    1.00    --  100.91-125.00-180.00   25
 14  \w     33.00 123.00   1.00    1.00    --  100.91 -45.00 -90.00   90
 15  \w     13.00 171.00   1.00    1.00    --  100.91   0.00  60.00  158
;
_diffrn_measurement_device 'four-circle diffractometer'
_diffrn_measurement_device_type 'SuperNova, Dual, Cu at home/near, AtlasS2'
_diffrn_measurement_method '\w scans'
_diffrn_orient_matrix_type 'CrysAlisPro convention (1999,Acta A55,543-557)'
_diffrn_orient_matrix_UB_11 -0.0218714000
_diffrn_orient_matrix_UB_12 -0.0972071000
_diffrn_orient_matrix_UB_13 0.0009023000
_diffrn_orient_matrix_UB_21 0.1041361000
_diffrn_orient_matrix_UB_22 -0.0107952000
_diffrn_orient_matrix_UB_23 -0.0693471000
_diffrn_orient_matrix_UB_31 0.0430276000
_diffrn_orient_matrix_UB_32 -0.0331509000
_diffrn_orient_matrix_UB_33 0.0821679000
_diffrn_radiation_monochromator mirror
_diffrn_radiation_probe x-ray
_diffrn_radiation_type 'Cu K\a'
_diffrn_radiation_wavelength 1.54184
_diffrn_reflns_av_R_equivalents 0.0268
_diffrn_reflns_av_unetI/netI 0.0355
_diffrn_reflns_Laue_measured_fraction_full 0.996
_diffrn_reflns_Laue_measured_fraction_max 0.973
_diffrn_reflns_limit_h_max 17
_diffrn_reflns_limit_h_min -13
_diffrn_reflns_limit_k_max 18
_diffrn_reflns_limit_k_min -18
_diffrn_reflns_limit_l_max 18
_diffrn_reflns_limit_l_min -14
_diffrn_reflns_number 21957
_diffrn_reflns_point_group_measured_fraction_full 0.996
_diffrn_reflns_point_group_measured_fraction_max 0.973
_diffrn_reflns_theta_full 67.684
_diffrn_reflns_theta_max 71.435
_diffrn_reflns_theta_min 3.777
_diffrn_source 'micro-focus sealed X-ray tube'
_diffrn_source_type 'SuperNova (Cu) X-ray Source'
_exptl_absorpt_coefficient_mu 1.271
_exptl_absorpt_correction_T_max 1.00000
_exptl_absorpt_correction_T_min 0.88484
_exptl_absorpt_correction_type multi-scan
_exptl_absorpt_process_details
;
CrysAlisPro 1.171.39.46 (Rigaku Oxford Diffraction, 2018)
Empirical absorption correction using spherical harmonics,
 implemented in SCALE3 ABSPACK scaling algorithm.
;
_exptl_crystal_colour 'clear colourless'
_exptl_crystal_density_diffrn 1.180
_exptl_crystal_description block
_exptl_crystal_F_000 1172
_exptl_crystal_size_max 0.5
_exptl_crystal_size_mid 0.35
_exptl_crystal_size_min 0.15
_refine_diff_density_max 0.898
_refine_diff_density_min -0.932
_refine_diff_density_rms 0.054
_refine_ls_extinction_method none
_refine_ls_goodness_of_fit_ref 1.042
_refine_ls_hydrogen_treatment constr
_refine_ls_matrix_type full
_refine_ls_number_parameters 733
_refine_ls_number_reflns 11645
_refine_ls_number_restraints 0
_refine_ls_restrained_S_all 1.042
_refine_ls_R_factor_all 0.0530
_refine_ls_R_factor_gt 0.0478
_refine_ls_shift/su_max 0.000
_refine_ls_shift/su_mean 0.000
_refine_ls_structure_factor_coef Fsqd
_refine_ls_weighting_details 'w=1/[\s^2^(Fo^2^)+(0.0650P)^2^+1.9305P] where P=(Fo^2^+2Fc^2^)/3'
_refine_ls_weighting_scheme calc
_refine_ls_wR_factor_gt 0.1275
_refine_ls_wR_factor_ref 0.1323
_reflns_Friedel_coverage 0.000
_reflns_number_gt 10345
_reflns_number_total 11645
_reflns_threshold_expression 'I > 2\s(I)'
_cod_data_source_file ja0c00112_si_008.cif
_cod_data_source_block sth-179-1-dce-meoh
_cod_database_code 4134240
_shelx_shelxl_version_number 2018/3
_shelx_space_group_comment
;
The symmetry employed for this shelxl refinement is uniquely defined
by the following loop, which should always be used as a source of
symmetry information in preference to the above space-group names.
They are only intended as comments.
;
_reflns_odcompleteness_completeness 99.96
_reflns_odcompleteness_iscentric 1
_reflns_odcompleteness_theta 64.99
_olex2_refinement_description
;
1. Fixed Uiso
 At 1.2 times of:
  All C(H) groups, All C(H,H) groups
 At 1.5 times of:
  All C(H,H,H) groups
2.a Ternary CH refined with riding coordinates:
 C6(H6), C3(H3), C65(H65), C25(H25), C22(H22), C42(H42), C46(H46), C62(H62),
 C53(H53), C35(H35), C74(H74), C15(H15)
2.b Secondary CH2 refined with riding coordinates:
 C2(H2A,H2B), C56(H56A,H56B), C26(H26A,H26B), C66(H66A,H66B), C77(H77A,H77B),
 C025(H02A,H02B)
2.c Aromatic/amide H refined with riding coordinates:
 C18(H18), C00H(H00H), C61(H61), C58(H58), C41(H41), C21(H21), C00O(H00O),
 C38(H38), C29(H29), C10(H10), C48(H48), C69(H69), C51(H51), C49(H49), C50(H50),
  C11(H11), C70(H70), C31(H31), C33(H33), C72(H72), C71(H71), C32(H32),
 C12(H12), C13(H13)
2.d Idealised Me refined as rotating group:
 C27(H27A,H27B,H27C), C1(H1A,H1B,H1C), C67(H67A,H67B,H67C), C57(H57A,H57B,
 H57C), C55(H55A,H55B,H55C), C54(H54A,H54B,H54C), C37(H37A,H37B,H37C), C36(H36A,
 H36B,H36C), C16(H16A,H16B,H16C), C17(H17A,H17B,H17C), C76(H76A,H76B,H76C),
 C75(H75A,H75B,H75C)
;
_olex2_submission_special_instructions 'No special instructions were received'
_oxdiff_exptl_absorpt_empirical_details
;
Empirical correction (ABSPACK) includes:
- Absorption correction using spherical harmonics
- Frame scaling
;
_oxdiff_exptl_absorpt_empirical_full_max 1.183
_oxdiff_exptl_absorpt_empirical_full_min 0.756

loop_
_space_group_symop_operation_xyz
'x, y, z'
'-x, -y, -z'

loop_
_atom_site_label
_atom_site_type_symbol
_atom_site_fract_x
_atom_site_fract_y
_atom_site_fract_z
_atom_site_U_iso_or_equiv
_atom_site_adp_type
_atom_site_occupancy
_atom_site_site_symmetry_order
_atom_site_calc_flag
_atom_site_refinement_flags_posn
_atom_site_refinement_flags_adp
_atom_site_refinement_flags_occupancy
_atom_site_disorder_assembly
_atom_site_disorder_group
Cl1 Cl 0.95965(4) 0.53632(3) 0.13502(3) 0.03101(12) Uani 1 1 d . . . . .
Cl2 Cl 0.62006(4) -0.02250(5) 0.56079(4) 0.04916(16) Uani 1 1 d . . . . .
C4 C 0.74814(11) 0.15270(10) 1.00324(11) 0.0135(3) Uani 1 1 d . . . . .
C20 C 0.59977(12) 0.41209(10) 0.93176(11) 0.0133(3) Uani 1 1 d . . . . .
C8 C 0.68302(12) 0.29909(10) 1.02134(11) 0.0135(3) Uani 1 1 d . . . . .
C40 C 0.55333(12) 0.33556(10) 0.68215(11) 0.0135(3) Uani 1 1 d . . . . .
C5 C 0.84071(11) 0.18759(10) 0.94953(11) 0.0139(3) Uani 1 1 d . . . . .
C7 C 0.77479(12) 0.33521(10) 0.96725(11) 0.0136(3) Uani 1 1 d . . . . .
C39 C 0.64449(12) 0.37132(10) 0.62630(11) 0.0140(3) Uani 1 1 d . . . . .
C18 C 0.77815(12) 0.41163(10) 0.89862(11) 0.0135(3) Uani 1 1 d . . . . .
H18 H 0.838562 0.438851 0.866949 0.016 Uiso 1 1 calc R U . . .
C24 C 0.54672(12) 0.42689(10) 0.79578(11) 0.0137(3) Uani 1 1 d . . . . .
C23 C 0.63845(12) 0.46222(10) 0.74004(11) 0.0139(3) Uani 1 1 d . . . . .
C59 C 0.79660(11) 0.11471(10) 0.69275(11) 0.0139(3) Uani 1 1 d . . . . .
C19 C 0.69213(12) 0.44768(10) 0.87693(11) 0.0138(3) Uani 1 1 d . . . . .
C6 C 0.86856(11) 0.27626(10) 0.96739(11) 0.0138(3) Uani 1 1 d . . . . .
H6 H 0.921361 0.301510 0.911555 0.017 Uiso 1 1 calc R U . . .
C60 C 0.70523(12) 0.07842(10) 0.74884(11) 0.0141(3) Uani 1 1 d . . . . .
C00H C 0.70821(11) 0.08862(10) 0.97263(11) 0.0137(3) Uani 1 1 d . . . . .
H00H H 0.648974 0.062180 1.010201 0.016 Uiso 1 1 calc R U . . .
C61 C 0.61708(12) 0.11404(10) 0.73090(11) 0.0140(3) Uani 1 1 d . . . . .
H61 H 0.557152 0.087141 0.765452 0.017 Uiso 1 1 calc R U . . .
C3 C 0.68644(11) 0.20479(10) 1.07847(11) 0.0135(3) Uani 1 1 d . . . . .
H3 H 0.725734 0.206324 1.120583 0.016 Uiso 1 1 calc R U . . .
C58 C 0.79770(12) 0.18386(11) 0.61700(11) 0.0145(3) Uani 1 1 d . . . . .
H58 H 0.858276 0.202893 0.574473 0.017 Uiso 1 1 calc R U . . .
C41 C 0.50356(11) 0.36566(10) 0.76490(11) 0.0141(3) Uani 1 1 d . . . . .
H41 H 0.440824 0.344692 0.799979 0.017 Uiso 1 1 calc R U . . .
C63 C 0.84775(12) 0.10016(10) 0.83226(11) 0.0141(3) Uani 1 1 d . . . . .
C21 C 0.59585(12) 0.34061(10) 1.00588(11) 0.0135(3) Uani 1 1 d . . . . .
H21 H 0.534350 0.320423 1.045447 0.016 Uiso 1 1 calc R U . . .
C00O C 0.89103(11) 0.15867(10) 0.86628(11) 0.0144(3) Uani 1 1 d . . . . .
H00O H 0.954568 0.178707 0.832794 0.017 Uiso 1 1 calc R U . . .
C45 C 0.70930(12) 0.22460(11) 0.60436(11) 0.0143(3) Uani 1 1 d . . . . .
C64 C 0.75603(12) 0.06394(10) 0.88666(11) 0.0136(3) Uani 1 1 d . . . . .
C38 C 0.68471(12) 0.43641(10) 0.65438(11) 0.0142(3) Uani 1 1 d . . . . .
H38 H 0.743296 0.463043 0.615390 0.017 Uiso 1 1 calc R U . . .
C28 C 0.78929(12) 0.55275(11) 0.72439(11) 0.0152(3) Uani 1 1 d . . . . .
C52 C 0.66801(12) 0.41921(11) 0.40759(11) 0.0158(3) Uani 1 1 d . . . . .
C9 C 0.90761(12) 0.27211(11) 1.05123(11) 0.0162(3) Uani 1 1 d . . . . .
C2 C 0.58516(12) 0.16816(11) 1.13774(11) 0.0161(3) Uani 1 1 d . . . . .
H2A H 0.548067 0.212009 1.174379 0.019 Uiso 1 1 calc R U . . .
H2B H 0.548065 0.159131 1.096961 0.019 Uiso 1 1 calc R U . . .
C47 C 0.67518(11) 0.33359(11) 0.46160(11) 0.0146(3) Uani 1 1 d . . . . .
C44 C 0.61777(12) 0.18945(10) 0.66181(11) 0.0136(3) Uani 1 1 d . . . . .
C65 C 0.70783(11) 0.01202(10) 0.83755(11) 0.0141(3) Uani 1 1 d . . . . .
H65 H 0.754757 -0.037006 0.818043 0.017 Uiso 1 1 calc R U . . .
C68 C 0.98412(12) 0.12793(11) 0.67645(11) 0.0152(3) Uani 1 1 d . . . . .
C25 C 0.51051(11) 0.44371(10) 0.89592(11) 0.0138(3) Uani 1 1 d . . . . .
H25 H 0.502149 0.508721 0.892707 0.017 Uiso 1 1 calc R U . . .
C34 C 0.80080(12) 0.64632(11) 0.69536(11) 0.0170(3) Uani 1 1 d . . . . .
C29 C 0.86974(13) 0.49530(11) 0.69098(11) 0.0181(3) Uani 1 1 d . . . . .
H29 H 0.862554 0.433720 0.709893 0.022 Uiso 1 1 calc R U . . .
C22 C 0.69062(12) 0.51393(10) 0.78720(11) 0.0138(3) Uani 1 1 d . . . . .
H22 H 0.645875 0.564462 0.806035 0.017 Uiso 1 1 calc R U . . .
C56 C 0.42476(12) 0.21375(11) 0.71908(11) 0.0163(3) Uani 1 1 d . . . . .
H56A H 0.375144 0.262565 0.724874 0.020 Uiso 1 1 calc R U . . .
H56B H 0.428462 0.187298 0.781112 0.020 Uiso 1 1 calc R U . . .
C42 C 0.52566(11) 0.25071(10) 0.65902(11) 0.0141(3) Uani 1 1 d . . . . .
H42 H 0.524400 0.264876 0.594145 0.017 Uiso 1 1 calc R U . . .
C46 C 0.70834(12) 0.32068(10) 0.54979(11) 0.0141(3) Uani 1 1 d . . . . .
H46 H 0.776333 0.341906 0.530634 0.017 Uiso 1 1 calc R U . . .
C26 C 0.41178(12) 0.40237(11) 0.95710(11) 0.0162(3) Uani 1 1 d . . . . .
H26A H 0.414939 0.339374 0.953443 0.019 Uiso 1 1 calc R U . . .
H26B H 0.403067 0.406195 1.021462 0.019 Uiso 1 1 calc R U . . .
C10 C 0.85266(13) 0.31234(11) 1.12640(11) 0.0184(3) Uani 1 1 d . . . . .
H10 H 0.790960 0.339600 1.126106 0.022 Uiso 1 1 calc R U . . .
C48 C 0.65417(13) 0.25887(11) 0.43210(11) 0.0186(3) Uani 1 1 d . . . . .
H48 H 0.662177 0.201883 0.465506 0.022 Uiso 1 1 calc R U . . .
C66 C 0.60894(12) -0.03015(11) 0.89602(11) 0.0167(3) Uani 1 1 d . . . . .
H66A H 0.578371 -0.049702 0.855158 0.020 Uiso 1 1 calc R U . . .
H66B H 0.564570 0.014874 0.925844 0.020 Uiso 1 1 calc R U . . .
C62 C 0.88556(12) 0.08489(11) 0.73093(11) 0.0146(3) Uani 1 1 d . . . . .
H62 H 0.896193 0.020105 0.733209 0.017 Uiso 1 1 calc R U . . .
C69 C 0.98753(12) 0.22155(11) 0.65531(11) 0.0181(3) Uani 1 1 d . . . . .
H69 H 0.928603 0.255457 0.672204 0.022 Uiso 1 1 calc R U . . .
C53 C 0.70070(12) 0.50405(11) 0.42652(11) 0.0177(3) Uani 1 1 d . . . . .
H53 H 0.737175 0.485487 0.472479 0.021 Uiso 1 1 calc R U . . .
C27 C 0.32116(12) 0.44739(12) 0.92968(12) 0.0200(3) Uani 1 1 d . . . . .
H27A H 0.327063 0.440639 0.867364 0.030 Uiso 1 1 calc R U . . .
H27B H 0.317810 0.509975 0.932352 0.030 Uiso 1 1 calc R U . . .
H27C H 0.261696 0.419828 0.972094 0.030 Uiso 1 1 calc R U . . .
C51 C 0.63234(13) 0.42648(12) 0.33085(12) 0.0202(3) Uani 1 1 d . . . . .
H51 H 0.624307 0.483060 0.296638 0.024 Uiso 1 1 calc R U . . .
C73 C 1.07364(13) 0.07685(12) 0.65339(12) 0.0199(3) Uani 1 1 d . . . . .
C1 C 0.59386(13) 0.07998(12) 1.20311(12) 0.0206(3) Uani 1 1 d . . . . .
H1A H 0.624083 0.034571 1.167034 0.031 Uiso 1 1 calc R U . . .
H1B H 0.528710 0.062285 1.242676 0.031 Uiso 1 1 calc R U . . .
H1C H 0.634269 0.087518 1.240808 0.031 Uiso 1 1 calc R U . . .
C49 C 0.62158(13) 0.26776(12) 0.35397(12) 0.0222(4) Uani 1 1 d . . . . .
H49 H 0.608556 0.217152 0.335248 0.027 Uiso 1 1 calc R U . . .
C35 C 0.71536(13) 0.71339(11) 0.72558(12) 0.0204(4) Uani 1 1 d . . . . .
H35 H 0.679563 0.691348 0.791273 0.024 Uiso 1 1 calc R U . . .
C50 C 0.60868(13) 0.35216(13) 0.30436(12) 0.0223(4) Uani 1 1 d . . . . .
H50 H 0.584296 0.358942 0.253579 0.027 Uiso 1 1 calc R U . . .
C14 C 1.00241(13) 0.23347(11) 1.05072(13) 0.0217(4) Uani 1 1 d . . . . .
C11 C 0.88732(15) 0.31293(13) 1.20174(13) 0.0258(4) Uani 1 1 d . . . . .
H11 H 0.848882 0.339456 1.251374 0.031 Uiso 1 1 calc R U . . .
C70 C 1.07568(14) 0.26514(12) 0.61015(12) 0.0228(4) Uani 1 1 d . . . . .
H70 H 1.075902 0.327422 0.596396 0.027 Uiso 1 1 calc R U . . .
C67 C 0.62061(13) -0.10995(12) 0.97079(12) 0.0214(4) Uani 1 1 d . . . . .
H67A H 0.662384 -0.155785 0.941598 0.032 Uiso 1 1 calc R U . . .
H67B H 0.556336 -0.133255 1.006062 0.032 Uiso 1 1 calc R U . . .
H67C H 0.650456 -0.091005 1.011755 0.032 Uiso 1 1 calc R U . . .
C57 C 0.39255(13) 0.14330(12) 0.67765(13) 0.0219(4) Uani 1 1 d . . . . .
H57A H 0.387258 0.169637 0.616834 0.033 Uiso 1 1 calc R U . . .
H57B H 0.329071 0.121440 0.717422 0.033 Uiso 1 1 calc R U . . .
H57C H 0.441047 0.094482 0.672603 0.033 Uiso 1 1 calc R U . . .
C31 C 0.96000(13) 0.52725(13) 0.63047(12) 0.0234(4) Uani 1 1 d . . . . .
H31 H 1.012550 0.487570 0.609513 0.028 Uiso 1 1 calc R U . . .
C33 C 0.89230(14) 0.67691(12) 0.63369(12) 0.0230(4) Uani 1 1 d . . . . .
H33 H 0.900430 0.738297 0.613638 0.028 Uiso 1 1 calc R U . . .
C72 C 1.16208(13) 0.12278(13) 0.60694(14) 0.0273(4) Uani 1 1 d . . . . .
H72 H 1.221666 0.089790 0.589989 0.033 Uiso 1 1 calc R U . . .
C71 C 1.16377(14) 0.21489(13) 0.58560(13) 0.0273(4) Uani 1 1 d . . . . .
H71 H 1.223681 0.243241 0.554872 0.033 Uiso 1 1 calc R U . . .
C55 C 0.61220(14) 0.56452(12) 0.46816(13) 0.0246(4) Uani 1 1 d . . . . .
H55A H 0.573936 0.582685 0.425252 0.037 Uiso 1 1 calc R U . . .
H55B H 0.636195 0.616573 0.479426 0.037 Uiso 1 1 calc R U . . .
H55C H 0.570973 0.532216 0.525917 0.037 Uiso 1 1 calc R U . . .
C32 C 0.97107(14) 0.61877(13) 0.60158(13) 0.0261(4) Uani 1 1 d . . . . .
H32 H 1.031120 0.641072 0.560811 0.031 Uiso 1 1 calc R U . . .
C77 C 1.02843(13) 0.48944(13) 0.03494(12) 0.0240(4) Uani 1 1 d . . . . .
H77A H 1.093834 0.514839 0.008149 0.029 Uiso 1 1 calc R U . . .
H77B H 1.036968 0.425045 0.052701 0.029 Uiso 1 1 calc R U . . .
C12 C 0.97966(16) 0.27355(14) 1.20183(14) 0.0313(4) Uani 1 1 d . . . . .
H12 H 1.003802 0.273117 1.251759 0.038 Uiso 1 1 calc R U . . .
C54 C 0.77190(15) 0.55637(13) 0.33832(13) 0.0280(4) Uani 1 1 d . . . . .
H54A H 0.827869 0.518092 0.313976 0.042 Uiso 1 1 calc R U . . .
H54B H 0.794805 0.606963 0.353276 0.042 Uiso 1 1 calc R U . . .
H54C H 0.737696 0.576874 0.292385 0.042 Uiso 1 1 calc R U . . .
C74 C 1.07866(14) -0.02523(12) 0.67754(14) 0.0262(4) Uani 1 1 d . . . . .
H74 H 1.021015 -0.043177 0.731935 0.031 Uiso 1 1 calc R U . . .
C13 C 1.03572(15) 0.23490(13) 1.12731(14) 0.0291(4) Uani 1 1 d . . . . .
H13 H 1.097844 0.208867 1.127943 0.035 Uiso 1 1 calc R U . . .
C37 C 0.64195(14) 0.71772(13) 0.66941(13) 0.0254(4) Uani 1 1 d . . . . .
H37A H 0.674861 0.739619 0.604609 0.038 Uiso 1 1 calc R U . . .
H37B H 0.586534 0.757381 0.691626 0.038 Uiso 1 1 calc R U . . .
H37C H 0.618459 0.658883 0.676797 0.038 Uiso 1 1 calc R U . . .
C15 C 1.06990(14) 0.19118(13) 0.97103(15) 0.0302(4) Uani 1 1 d . . . . .
H15 H 1.036794 0.199569 0.922391 0.036 Uiso 1 1 calc R U . . .
C36 C 0.74896(17) 0.80785(13) 0.71805(16) 0.0333(5) Uani 1 1 d . . . . .
H36A H 0.798400 0.804477 0.749673 0.050 Uiso 1 1 calc R U . . .
H36B H 0.692759 0.844042 0.746270 0.050 Uiso 1 1 calc R U . . .
H36C H 0.776792 0.834235 0.653495 0.050 Uiso 1 1 calc R U . . .
C16 C 1.17103(16) 0.23578(16) 0.92750(17) 0.0404(5) Uani 1 1 d . . . . .
H16A H 1.160656 0.298523 0.905554 0.061 Uiso 1 1 calc R U . . .
H16B H 1.210216 0.208341 0.876133 0.061 Uiso 1 1 calc R U . . .
H16C H 1.205431 0.228356 0.973603 0.061 Uiso 1 1 calc R U . . .
C025 C 0.54612(19) 0.02486(16) 0.48501(17) 0.0452(6) Uani 1 1 d . . . . .
H02A H 0.530339 0.087656 0.488256 0.054 Uiso 1 1 calc R U . . .
H02B H 0.582898 0.020519 0.421005 0.054 Uiso 1 1 calc R U . . .
C17 C 1.0839(2) 0.09081(16) 1.0029(3) 0.0627(8) Uani 1 1 d . . . . .
H17A H 1.116784 0.080495 1.050346 0.094 Uiso 1 1 calc R U . . .
H17B H 1.123766 0.064721 0.950753 0.094 Uiso 1 1 calc R U . . .
H17C H 1.020085 0.063886 1.027619 0.094 Uiso 1 1 calc R U . . .
C76 C 1.17138(19) -0.06267(18) 0.7052(3) 0.0665(9) Uani 1 1 d . . . . .
H76A H 1.228549 -0.056357 0.650716 0.100 Uiso 1 1 calc R U . . .
H76B H 1.163398 -0.124934 0.733131 0.100 Uiso 1 1 calc R U . . .
H76C H 1.180553 -0.030268 0.749181 0.100 Uiso 1 1 calc R U . . .
C75 C 1.0677(3) -0.06511(18) 0.5989(2) 0.0722(10) Uani 1 1 d . . . . .
H75A H 1.005958 -0.043678 0.586970 0.108 Uiso 1 1 calc R U . . .
H75B H 1.068035 -0.129282 0.616203 0.108 Uiso 1 1 calc R U . . .
H75C H 1.122110 -0.047667 0.543622 0.108 Uiso 1 1 calc R U . . .

loop_
_atom_site_aniso_label
_atom_site_aniso_U_11
_atom_site_aniso_U_22
_atom_site_aniso_U_33
_atom_site_aniso_U_23
_atom_site_aniso_U_13
_atom_site_aniso_U_12
Cl1 0.0308(2) 0.0354(3) 0.0254(2) -0.00994(19) -0.00105(18) -0.00996(19)
Cl2 0.0386(3) 0.0730(4) 0.0368(3) -0.0203(3) -0.0092(2) 0.0083(3)
C4 0.0136(7) 0.0144(7) 0.0131(7) -0.0001(6) -0.0070(6) 0.0016(6)
C20 0.0154(8) 0.0141(7) 0.0135(7) -0.0068(6) -0.0069(6) 0.0027(6)
C8 0.0172(8) 0.0137(7) 0.0114(7) -0.0037(6) -0.0063(6) 0.0003(6)
C40 0.0150(7) 0.0134(7) 0.0145(7) -0.0020(6) -0.0092(6) 0.0021(6)
C5 0.0136(7) 0.0137(7) 0.0165(8) -0.0010(6) -0.0089(6) 0.0011(6)
C7 0.0153(8) 0.0147(7) 0.0136(7) -0.0045(6) -0.0077(6) 0.0009(6)
C39 0.0163(8) 0.0147(7) 0.0122(7) -0.0015(6) -0.0074(6) 0.0026(6)
C18 0.0156(7) 0.0126(7) 0.0139(7) -0.0032(6) -0.0058(6) -0.0020(6)
C24 0.0156(7) 0.0138(7) 0.0133(7) -0.0030(6) -0.0078(6) 0.0047(6)
C23 0.0168(8) 0.0121(7) 0.0151(7) -0.0011(6) -0.0095(6) 0.0016(6)
C59 0.0129(7) 0.0155(8) 0.0156(7) -0.0070(6) -0.0058(6) 0.0025(6)
C19 0.0186(8) 0.0120(7) 0.0128(7) -0.0043(6) -0.0068(6) 0.0005(6)
C6 0.0132(7) 0.0139(7) 0.0149(7) -0.0016(6) -0.0058(6) -0.0011(6)
C60 0.0170(8) 0.0127(7) 0.0151(8) -0.0057(6) -0.0069(6) 0.0015(6)
C00H 0.0124(7) 0.0121(7) 0.0158(7) 0.0003(6) -0.0049(6) -0.0004(6)
C61 0.0134(7) 0.0145(7) 0.0159(7) -0.0052(6) -0.0053(6) -0.0010(6)
C3 0.0140(7) 0.0139(7) 0.0137(7) -0.0016(6) -0.0061(6) -0.0006(6)
C58 0.0135(7) 0.0179(8) 0.0128(7) -0.0049(6) -0.0036(6) -0.0001(6)
C41 0.0121(7) 0.0151(7) 0.0161(8) -0.0023(6) -0.0069(6) 0.0021(6)
C63 0.0140(7) 0.0138(7) 0.0151(8) -0.0023(6) -0.0069(6) 0.0038(6)
C21 0.0134(7) 0.0153(7) 0.0120(7) -0.0040(6) -0.0031(6) -0.0003(6)
C00O 0.0108(7) 0.0162(8) 0.0165(8) -0.0012(6) -0.0061(6) 0.0007(6)
C45 0.0163(8) 0.0158(8) 0.0123(7) -0.0042(6) -0.0058(6) 0.0011(6)
C64 0.0148(7) 0.0106(7) 0.0173(8) -0.0010(6) -0.0094(6) 0.0023(6)
C38 0.0151(7) 0.0144(7) 0.0128(7) -0.0001(6) -0.0056(6) -0.0001(6)
C28 0.0187(8) 0.0177(8) 0.0122(7) -0.0026(6) -0.0088(6) -0.0008(6)
C52 0.0133(7) 0.0197(8) 0.0132(7) -0.0024(6) -0.0031(6) 0.0007(6)
C9 0.0180(8) 0.0141(7) 0.0191(8) 0.0009(6) -0.0107(6) -0.0043(6)
C2 0.0157(8) 0.0173(8) 0.0153(8) -0.0027(6) -0.0044(6) -0.0018(6)
C47 0.0132(7) 0.0180(8) 0.0120(7) -0.0028(6) -0.0033(6) 0.0004(6)
C44 0.0141(7) 0.0157(8) 0.0135(7) -0.0057(6) -0.0067(6) 0.0015(6)
C65 0.0141(7) 0.0126(7) 0.0172(8) -0.0046(6) -0.0068(6) 0.0020(6)
C68 0.0147(8) 0.0195(8) 0.0122(7) -0.0029(6) -0.0057(6) 0.0007(6)
C25 0.0146(8) 0.0140(7) 0.0141(7) -0.0047(6) -0.0060(6) 0.0029(6)
C34 0.0212(8) 0.0180(8) 0.0150(8) -0.0024(6) -0.0102(6) -0.0017(6)
C29 0.0209(8) 0.0190(8) 0.0161(8) -0.0027(6) -0.0084(6) 0.0003(6)
C22 0.0168(8) 0.0122(7) 0.0142(7) -0.0031(6) -0.0073(6) 0.0010(6)
C56 0.0136(8) 0.0166(8) 0.0199(8) -0.0044(6) -0.0064(6) 0.0009(6)
C42 0.0145(8) 0.0151(8) 0.0142(7) -0.0036(6) -0.0064(6) 0.0014(6)
C46 0.0136(7) 0.0155(8) 0.0133(7) -0.0017(6) -0.0045(6) -0.0010(6)
C26 0.0159(8) 0.0186(8) 0.0154(8) -0.0060(6) -0.0057(6) 0.0027(6)
C10 0.0197(8) 0.0190(8) 0.0184(8) -0.0006(6) -0.0086(7) -0.0060(6)
C48 0.0216(8) 0.0178(8) 0.0161(8) -0.0024(6) -0.0056(6) -0.0012(6)
C66 0.0163(8) 0.0152(8) 0.0195(8) -0.0016(6) -0.0076(6) -0.0012(6)
C62 0.0138(7) 0.0145(7) 0.0162(8) -0.0045(6) -0.0057(6) 0.0031(6)
C69 0.0181(8) 0.0200(8) 0.0177(8) -0.0033(6) -0.0084(6) 0.0016(6)
C53 0.0205(8) 0.0172(8) 0.0154(8) 0.0000(6) -0.0072(6) -0.0017(6)
C27 0.0155(8) 0.0261(9) 0.0194(8) -0.0071(7) -0.0061(6) 0.0034(7)
C51 0.0209(8) 0.0232(9) 0.0166(8) -0.0001(7) -0.0083(7) 0.0002(7)
C73 0.0164(8) 0.0229(9) 0.0197(8) -0.0043(7) -0.0049(6) 0.0018(7)
C1 0.0227(9) 0.0216(9) 0.0161(8) 0.0012(7) -0.0059(7) -0.0040(7)
C49 0.0262(9) 0.0245(9) 0.0196(8) -0.0072(7) -0.0090(7) -0.0052(7)
C35 0.0272(9) 0.0150(8) 0.0185(8) -0.0023(6) -0.0066(7) -0.0016(7)
C50 0.0231(9) 0.0309(10) 0.0158(8) -0.0028(7) -0.0103(7) -0.0027(7)
C14 0.0217(9) 0.0174(8) 0.0302(9) -0.0007(7) -0.0157(7) -0.0014(7)
C11 0.0323(10) 0.0300(10) 0.0177(8) -0.0014(7) -0.0103(7) -0.0107(8)
C70 0.0263(9) 0.0208(9) 0.0222(9) -0.0001(7) -0.0101(7) -0.0049(7)
C67 0.0211(8) 0.0185(8) 0.0248(9) 0.0012(7) -0.0095(7) -0.0032(7)
C57 0.0197(8) 0.0211(9) 0.0271(9) -0.0044(7) -0.0096(7) -0.0032(7)
C31 0.0188(8) 0.0299(10) 0.0216(9) -0.0051(7) -0.0075(7) 0.0038(7)
C33 0.0272(9) 0.0214(9) 0.0216(9) 0.0015(7) -0.0104(7) -0.0077(7)
C72 0.0158(8) 0.0309(10) 0.0309(10) -0.0066(8) -0.0013(7) 0.0018(7)
C71 0.0188(9) 0.0332(10) 0.0258(9) -0.0013(8) -0.0014(7) -0.0079(7)
C55 0.0287(9) 0.0201(9) 0.0271(9) -0.0058(7) -0.0116(8) 0.0038(7)
C32 0.0193(9) 0.0343(10) 0.0218(9) 0.0015(8) -0.0044(7) -0.0074(7)
C77 0.0197(8) 0.0267(9) 0.0242(9) -0.0058(7) -0.0029(7) -0.0035(7)
C12 0.0386(11) 0.0364(11) 0.0265(10) 0.0018(8) -0.0228(9) -0.0111(9)
C54 0.0339(10) 0.0282(10) 0.0210(9) -0.0004(7) -0.0065(8) -0.0116(8)
C74 0.0195(9) 0.0216(9) 0.0343(10) -0.0045(8) -0.0054(8) 0.0043(7)
C13 0.0292(10) 0.0269(10) 0.0380(11) 0.0009(8) -0.0242(9) -0.0009(8)
C37 0.0220(9) 0.0264(9) 0.0271(9) -0.0055(7) -0.0074(7) 0.0040(7)
C15 0.0230(9) 0.0313(10) 0.0466(12) -0.0167(9) -0.0222(9) 0.0097(8)
C36 0.0410(12) 0.0185(9) 0.0434(12) -0.0075(8) -0.0150(10) -0.0031(8)
C16 0.0294(11) 0.0460(13) 0.0492(13) -0.0165(11) -0.0133(10) 0.0052(9)
C025 0.0527(15) 0.0388(12) 0.0357(12) -0.0101(10) 0.0025(10) -0.0084(11)
C17 0.0501(16) 0.0277(12) 0.106(2) -0.0235(14) -0.0125(16) 0.0074(11)
C76 0.0318(13) 0.0367(13) 0.124(3) 0.0161(15) -0.0328(15) 0.0004(10)
C75 0.138(3) 0.0305(13) 0.0530(17) -0.0135(12) -0.0305(19) -0.0068(16)

loop_
_atom_type_symbol
_atom_type_description
_atom_type_scat_dispersion_real
_atom_type_scat_dispersion_imag
_atom_type_scat_source
C C 0.0181 0.0091 'International Tables Vol C Tables 4.2.6.8 and 6.1.1.4'
H H 0.0000 0.0000 'International Tables Vol C Tables 4.2.6.8 and 6.1.1.4'
Cl Cl 0.3639 0.7018 'International Tables Vol C Tables 4.2.6.8 and 6.1.1.4'

loop_
_geom_angle_atom_site_label_1
_geom_angle_atom_site_label_2
_geom_angle_atom_site_label_3
_geom_angle
_geom_angle_site_symmetry_1
_geom_angle_site_symmetry_3
_geom_angle_publ_flag
C5 C4 C00H 119.31(14) . . ?
C5 C4 C3 115.64(13) . . ?
C00H C4 C3 123.23(14) . . ?
C19 C20 C25 116.78(14) . . ?
C21 C20 C19 119.62(14) . . ?
C21 C20 C25 122.73(14) . . ?
C7 C8 C3 116.38(13) . . ?
C21 C8 C7 119.19(14) . . ?
C21 C8 C3 122.96(14) . . ?
C39 C40 C42 116.16(14) . . ?
C41 C40 C39 119.72(14) . . ?
C41 C40 C42 122.71(14) . . ?
C4 C5 C6 117.99(14) . . ?
C00O C5 C4 119.52(14) . . ?
C00O C5 C6 119.79(14) . . ?
C8 C7 C6 117.65(14) . . ?
C18 C7 C8 119.85(14) . . ?
C18 C7 C6 120.51(14) . . ?
C40 C39 C46 117.44(14) . . ?
C38 C39 C40 119.46(14) . . ?
C38 C39 C46 121.29(14) . . ?
C7 C18 H18 119.6 . . ?
C19 C18 C7 120.79(15) . . ?
C19 C18 H18 119.6 . . ?
C23 C24 C25 116.37(14) . . ?
C41 C24 C23 119.36(14) . . ?
C41 C24 C25 123.08(14) . . ?
C24 C23 C22 115.82(14) . . ?
C38 C23 C24 119.58(14) . . ?
C38 C23 C22 123.57(14) . . ?
C60 C59 C62 115.37(14) . . ?
C58 C59 C60 118.88(14) . . ?
C58 C59 C62 124.90(14) . . ?
C20 C19 C22 115.30(13) . . ?
C18 C19 C20 119.15(14) . . ?
C18 C19 C22 124.75(14) . . ?
C5 C6 H6 106.7 . . ?
C7 C6 C5 101.97(12) . . ?
C7 C6 H6 106.7 . . ?
C7 C6 C9 115.98(13) . . ?
C9 C6 C5 118.01(13) . . ?
C9 C6 H6 106.7 . . ?
C59 C60 C65 115.92(13) . . ?
C61 C60 C59 119.91(14) . . ?
C61 C60 C65 123.26(14) . . ?
C4 C00H H00H 119.6 . . ?
C64 C00H C4 120.84(14) . . ?
C64 C00H H00H 119.6 . . ?
C60 C61 H61 119.6 . . ?
C44 C61 C60 120.75(15) . . ?
C44 C61 H61 119.6 . . ?
C4 C3 H3 107.8 . . ?
C8 C3 C4 101.52(12) . . ?
C8 C3 H3 107.8 . . ?
C2 C3 C4 116.59(13) . . ?
C2 C3 C8 114.93(13) . . ?
C2 C3 H3 107.8 . . ?
C59 C58 H58 119.6 . . ?
C45 C58 C59 120.83(15) . . ?
C45 C58 H58 119.6 . . ?
C40 C41 C24 120.74(15) . . ?
C40 C41 H41 119.6 . . ?
C24 C41 H41 119.6 . . ?
C00O C63 C64 119.32(14) . . ?
C00O C63 C62 123.47(14) . . ?
C64 C63 C62 116.36(14) . . ?
C20 C21 H21 119.6 . . ?
C8 C21 C20 120.81(14) . . ?
C8 C21 H21 119.6 . . ?
C5 C00O C63 121.07(14) . . ?
C5 C00O H00O 119.5 . . ?
C63 C00O H00O 119.5 . . ?
C58 C45 C44 119.75(14) . . ?
C58 C45 C46 120.22(14) . . ?
C44 C45 C46 117.66(14) . . ?
C00H C64 C63 119.62(14) . . ?
C00H C64 C65 124.39(14) . . ?
C63 C64 C65 115.10(14) . . ?
C39 C38 C23 120.88(15) . . ?
C39 C38 H38 119.6 . . ?
C23 C38 H38 119.6 . . ?
C34 C28 C22 121.53(14) . . ?
C29 C28 C34 118.66(15) . . ?
C29 C28 C22 119.75(14) . . ?
C47 C52 C53 123.20(14) . . ?
C51 C52 C47 118.42(15) . . ?
C51 C52 C53 118.34(15) . . ?
C10 C9 C6 120.46(14) . . ?
C10 C9 C14 118.63(15) . . ?
C14 C9 C6 120.75(15) . . ?
C3 C2 H2A 109.1 . . ?
C3 C2 H2B 109.1 . . ?
H2A C2 H2B 107.8 . . ?
C1 C2 C3 112.49(13) . . ?
C1 C2 H2A 109.1 . . ?
C1 C2 H2B 109.1 . . ?
C52 C47 C46 121.53(14) . . ?
C48 C47 C52 118.69(14) . . ?
C48 C47 C46 119.75(14) . . ?
C61 C44 C45 119.18(14) . . ?
C61 C44 C42 123.50(14) . . ?
C45 C44 C42 115.61(14) . . ?
C60 C65 H65 107.0 . . ?
C64 C65 C60 103.58(12) . . ?
C64 C65 H65 107.0 . . ?
C66 C65 C60 115.55(13) . . ?
C66 C65 C64 116.19(13) . . ?
C66 C65 H65 107.0 . . ?
C69 C68 C62 119.04(14) . . ?
C69 C68 C73 118.86(15) . . ?
C73 C68 C62 121.87(15) . . ?
C20 C25 C24 103.02(12) . . ?
C20 C25 H25 107.5 . . ?
C20 C25 C26 115.01(13) . . ?
C24 C25 H25 107.5 . . ?
C24 C25 C26 115.93(13) . . ?
C26 C25 H25 107.5 . . ?
C28 C34 C35 121.89(15) . . ?
C33 C34 C28 118.25(16) . . ?
C33 C34 C35 119.80(15) . . ?
C28 C29 H29 119.0 . . ?
C31 C29 C28 122.03(16) . . ?
C31 C29 H29 119.0 . . ?
C23 C22 H22 107.1 . . ?
C19 C22 C23 103.19(12) . . ?
C19 C22 H22 107.1 . . ?
C28 C22 C23 114.56(13) . . ?
C28 C22 C19 117.27(13) . . ?
C28 C22 H22 107.1 . . ?
H56A C56 H56B 107.9 . . ?
C42 C56 H56A 109.2 . . ?
C42 C56 H56B 109.2 . . ?
C42 C56 C57 111.88(13) . . ?
C57 C56 H56A 109.2 . . ?
C57 C56 H56B 109.2 . . ?
C40 C42 C44 101.41(12) . . ?
C40 C42 H42 107.4 . . ?
C44 C42 H42 107.4 . . ?
C56 C42 C40 115.55(13) . . ?
C56 C42 C44 116.95(13) . . ?
C56 C42 H42 107.4 . . ?
C39 C46 H46 107.4 . . ?
C45 C46 C39 101.83(12) . . ?
C45 C46 C47 116.42(13) . . ?
C45 C46 H46 107.4 . . ?
C47 C46 C39 115.71(13) . . ?
C47 C46 H46 107.4 . . ?
C25 C26 H26A 108.8 . . ?
C25 C26 H26B 108.8 . . ?
H26A C26 H26B 107.7 . . ?
C27 C26 C25 113.74(14) . . ?
C27 C26 H26A 108.8 . . ?
C27 C26 H26B 108.8 . . ?
C9 C10 H10 119.0 . . ?
C11 C10 C9 122.09(16) . . ?
C11 C10 H10 119.0 . . ?
C47 C48 H48 119.2 . . ?
C49 C48 C47 121.58(16) . . ?
C49 C48 H48 119.2 . . ?
C65 C66 H66A 109.0 . . ?
C65 C66 H66B 109.0 . . ?
C65 C66 C67 112.89(13) . . ?
H66A C66 H66B 107.8 . . ?
C67 C66 H66A 109.0 . . ?
C67 C66 H66B 109.0 . . ?
C59 C62 H62 107.3 . . ?
C63 C62 C59 104.21(12) . . ?
C63 C62 H62 107.3 . . ?
C68 C62 C59 117.21(13) . . ?
C68 C62 C63 112.92(13) . . ?
C68 C62 H62 107.3 . . ?
C68 C69 H69 119.0 . . ?
C70 C69 C68 122.05(16) . . ?
C70 C69 H69 119.0 . . ?
C52 C53 H53 107.5 . . ?
C52 C53 C55 112.38(14) . . ?
C52 C53 C54 111.35(14) . . ?
C55 C53 H53 107.5 . . ?
C55 C53 C54 110.42(15) . . ?
C54 C53 H53 107.5 . . ?
C26 C27 H27A 109.5 . . ?
C26 C27 H27B 109.5 . . ?
C26 C27 H27C 109.5 . . ?
H27A C27 H27B 109.5 . . ?
H27A C27 H27C 109.5 . . ?
H27B C27 H27C 109.5 . . ?
C52 C51 H51 119.0 . . ?
C50 C51 C52 122.06(16) . . ?
C50 C51 H51 119.0 . . ?
C68 C73 C74 123.00(15) . . ?
C72 C73 C68 117.91(16) . . ?
C72 C73 C74 119.09(15) . . ?
C2 C1 H1A 109.5 . . ?
C2 C1 H1B 109.5 . . ?
C2 C1 H1C 109.5 . . ?
H1A C1 H1B 109.5 . . ?
H1A C1 H1C 109.5 . . ?
H1B C1 H1C 109.5 . . ?
C48 C49 H49 120.2 . . ?
C50 C49 C48 119.63(16) . . ?
C50 C49 H49 120.2 . . ?
C34 C35 H35 107.6 . . ?
C34 C35 C37 110.27(14) . . ?
C34 C35 C36 114.00(15) . . ?
C37 C35 H35 107.6 . . ?
C36 C35 H35 107.6 . . ?
C36 C35 C37 109.66(15) . . ?
C51 C50 H50 120.3 . . ?
C49 C50 C51 119.42(16) . . ?
C49 C50 H50 120.3 . . ?
C9 C14 C15 123.03(15) . . ?
C13 C14 C9 118.22(17) . . ?
C13 C14 C15 118.75(16) . . ?
C10 C11 H11 120.4 . . ?
C12 C11 C10 119.14(18) . . ?
C12 C11 H11 120.4 . . ?
C69 C70 H70 120.4 . . ?
C69 C70 C71 119.17(17) . . ?
C71 C70 H70 120.4 . . ?
C66 C67 H67A 109.5 . . ?
C66 C67 H67B 109.5 . . ?
C66 C67 H67C 109.5 . . ?
H67A C67 H67B 109.5 . . ?
H67A C67 H67C 109.5 . . ?
H67B C67 H67C 109.5 . . ?
C56 C57 H57A 109.5 . . ?
C56 C57 H57B 109.5 . . ?
C56 C57 H57C 109.5 . . ?
H57A C57 H57B 109.5 . . ?
H57A C57 H57C 109.5 . . ?
H57B C57 H57C 109.5 . . ?
C29 C31 H31 120.3 . . ?
C32 C31 C29 119.32(17) . . ?
C32 C31 H31 120.3 . . ?
C34 C33 H33 118.9 . . ?
C32 C33 C34 122.11(17) . . ?
C32 C33 H33 118.9 . . ?
C73 C72 H72 118.8 . . ?
C71 C72 C73 122.36(17) . . ?
C71 C72 H72 118.8 . . ?
C70 C71 H71 120.2 . . ?
C72 C71 C70 119.62(17) . . ?
C72 C71 H71 120.2 . . ?
C53 C55 H55A 109.5 . . ?
C53 C55 H55B 109.5 . . ?
C53 C55 H55C 109.5 . . ?
H55A C55 H55B 109.5 . . ?
H55A C55 H55C 109.5 . . ?
H55B C55 H55C 109.5 . . ?
C31 C32 H32 120.2 . . ?
C33 C32 C31 119.63(17) . . ?
C33 C32 H32 120.2 . . ?
Cl1 C77 H77A 110.1 . . ?
Cl1 C77 H77B 110.1 . . ?
C77 C77 Cl1 108.22(17) 2_765 . ?
C77 C77 H77A 110.1 2_765 . ?
C77 C77 H77B 110.1 2_765 . ?
H77A C77 H77B 108.4 . . ?
C11 C12 H12 120.2 . . ?
C13 C12 C11 119.52(17) . . ?
C13 C12 H12 120.2 . . ?
C53 C54 H54A 109.5 . . ?
C53 C54 H54B 109.5 . . ?
C53 C54 H54C 109.5 . . ?
H54A C54 H54B 109.5 . . ?
H54A C54 H54C 109.5 . . ?
H54B C54 H54C 109.5 . . ?
C73 C74 H74 106.9 . . ?
C73 C74 C76 113.24(17) . . ?
C76 C74 H74 106.9 . . ?
C75 C74 C73 110.41(17) . . ?
C75 C74 H74 106.9 . . ?
C75 C74 C76 112.0(2) . . ?
C14 C13 H13 118.8 . . ?
C12 C13 C14 122.37(18) . . ?
C12 C13 H13 118.8 . . ?
C35 C37 H37A 109.5 . . ?
C35 C37 H37B 109.5 . . ?
C35 C37 H37C 109.5 . . ?
H37A C37 H37B 109.5 . . ?
H37A C37 H37C 109.5 . . ?
H37B C37 H37C 109.5 . . ?
C14 C15 H15 107.6 . . ?
C14 C15 C16 112.40(16) . . ?
C14 C15 C17 110.7(2) . . ?
C16 C15 H15 107.6 . . ?
C17 C15 H15 107.6 . . ?
C17 C15 C16 110.78(18) . . ?
C35 C36 H36A 109.5 . . ?
C35 C36 H36B 109.5 . . ?
C35 C36 H36C 109.5 . . ?
H36A C36 H36B 109.5 . . ?
H36A C36 H36C 109.5 . . ?
H36B C36 H36C 109.5 . . ?
C15 C16 H16A 109.5 . . ?
C15 C16 H16B 109.5 . . ?
C15 C16 H16C 109.5 . . ?
H16A C16 H16B 109.5 . . ?
H16A C16 H16C 109.5 . . ?
H16B C16 H16C 109.5 . . ?
Cl2 C025 H02A 110.0 . . ?
Cl2 C025 H02B 110.0 . . ?
C025 C025 Cl2 108.5(2) 2_656 . ?
C025 C025 H02A 110.0 2_656 . ?
C025 C025 H02B 110.0 2_656 . ?
H02A C025 H02B 108.4 . . ?
C15 C17 H17A 109.5 . . ?
C15 C17 H17B 109.5 . . ?
C15 C17 H17C 109.5 . . ?
H17A C17 H17B 109.5 . . ?
H17A C17 H17C 109.5 . . ?
H17B C17 H17C 109.5 . . ?
C74 C76 H76A 109.5 . . ?
C74 C76 H76B 109.5 . . ?
C74 C76 H76C 109.5 . . ?
H76A C76 H76B 109.5 . . ?
H76A C76 H76C 109.5 . . ?
H76B C76 H76C 109.5 . . ?
C74 C75 H75A 109.5 . . ?
C74 C75 H75B 109.5 . . ?
C74 C75 H75C 109.5 . . ?
H75A C75 H75B 109.5 . . ?
H75A C75 H75C 109.5 . . ?
H75B C75 H75C 109.5 . . ?

loop_
_geom_bond_atom_site_label_1
_geom_bond_atom_site_label_2
_geom_bond_distance
_geom_bond_site_symmetry_2
_geom_bond_publ_flag
Cl1 C77 1.7891(18) . ?
Cl2 C025 1.798(3) . ?
C4 C5 1.399(2) . ?
C4 C00H 1.399(2) . ?
C4 C3 1.530(2) . ?
C20 C19 1.404(2) . ?
C20 C21 1.395(2) . ?
C20 C25 1.528(2) . ?
C8 C7 1.398(2) . ?
C8 C3 1.528(2) . ?
C8 C21 1.395(2) . ?
C40 C39 1.396(2) . ?
C40 C41 1.392(2) . ?
C40 C42 1.526(2) . ?
C5 C6 1.544(2) . ?
C5 C00O 1.392(2) . ?
C7 C18 1.394(2) . ?
C7 C6 1.528(2) . ?
C39 C38 1.391(2) . ?
C39 C46 1.538(2) . ?
C18 H18 0.9300 . ?
C18 C19 1.393(2) . ?
C24 C23 1.399(2) . ?
C24 C41 1.394(2) . ?
C24 C25 1.528(2) . ?
C23 C38 1.392(2) . ?
C23 C22 1.541(2) . ?
C59 C60 1.402(2) . ?
C59 C58 1.397(2) . ?
C59 C62 1.540(2) . ?
C19 C22 1.536(2) . ?
C6 H6 0.9800 . ?
C6 C9 1.539(2) . ?
C60 C61 1.395(2) . ?
C60 C65 1.529(2) . ?
C00H H00H 0.9300 . ?
C00H C64 1.392(2) . ?
C61 H61 0.9300 . ?
C61 C44 1.393(2) . ?
C3 H3 0.9800 . ?
C3 C2 1.524(2) . ?
C58 H58 0.9300 . ?
C58 C45 1.392(2) . ?
C41 H41 0.9300 . ?
C63 C00O 1.394(2) . ?
C63 C64 1.399(2) . ?
C63 C62 1.538(2) . ?
C21 H21 0.9300 . ?
C00O H00O 0.9300 . ?
C45 C44 1.403(2) . ?
C45 C46 1.532(2) . ?
C64 C65 1.527(2) . ?
C38 H38 0.9300 . ?
C28 C34 1.414(2) . ?
C28 C29 1.397(2) . ?
C28 C22 1.520(2) . ?
C52 C47 1.408(2) . ?
C52 C53 1.526(2) . ?
C52 C51 1.400(2) . ?
C9 C10 1.396(2) . ?
C9 C14 1.409(2) . ?
C2 H2A 0.9700 . ?
C2 H2B 0.9700 . ?
C2 C1 1.523(2) . ?
C47 C46 1.536(2) . ?
C47 C48 1.399(2) . ?
C44 C42 1.533(2) . ?
C65 H65 0.9800 . ?
C65 C66 1.526(2) . ?
C68 C62 1.515(2) . ?
C68 C69 1.400(2) . ?
C68 C73 1.406(2) . ?
C25 H25 0.9800 . ?
C25 C26 1.529(2) . ?
C34 C35 1.525(2) . ?
C34 C33 1.399(2) . ?
C29 H29 0.9300 . ?
C29 C31 1.387(2) . ?
C22 H22 0.9800 . ?
C56 H56A 0.9700 . ?
C56 H56B 0.9700 . ?
C56 C42 1.524(2) . ?
C56 C57 1.525(2) . ?
C42 H42 0.9800 . ?
C46 H46 0.9800 . ?
C26 H26A 0.9700 . ?
C26 H26B 0.9700 . ?
C26 C27 1.529(2) . ?
C10 H10 0.9300 . ?
C10 C11 1.392(2) . ?
C48 H48 0.9300 . ?
C48 C49 1.391(2) . ?
C66 H66A 0.9700 . ?
C66 H66B 0.9700 . ?
C66 C67 1.526(2) . ?
C62 H62 0.9800 . ?
C69 H69 0.9300 . ?
C69 C70 1.381(2) . ?
C53 H53 0.9800 . ?
C53 C55 1.530(2) . ?
C53 C54 1.531(2) . ?
C27 H27A 0.9600 . ?
C27 H27B 0.9600 . ?
C27 H27C 0.9600 . ?
C51 H51 0.9300 . ?
C51 C50 1.383(3) . ?
C73 C72 1.404(3) . ?
C73 C74 1.525(2) . ?
C1 H1A 0.9600 . ?
C1 H1B 0.9600 . ?
C1 H1C 0.9600 . ?
C49 H49 0.9300 . ?
C49 C50 1.381(3) . ?
C35 H35 0.9800 . ?
C35 C37 1.532(2) . ?
C35 C36 1.532(2) . ?
C50 H50 0.9300 . ?
C14 C13 1.401(3) . ?
C14 C15 1.516(3) . ?
C11 H11 0.9300 . ?
C11 C12 1.383(3) . ?
C70 H70 0.9300 . ?
C70 C71 1.386(3) . ?
C67 H67A 0.9600 . ?
C67 H67B 0.9600 . ?
C67 H67C 0.9600 . ?
C57 H57A 0.9600 . ?
C57 H57B 0.9600 . ?
C57 H57C 0.9600 . ?
C31 H31 0.9300 . ?
C31 C32 1.384(3) . ?
C33 H33 0.9300 . ?
C33 C32 1.383(3) . ?
C72 H72 0.9300 . ?
C72 C71 1.376(3) . ?
C71 H71 0.9300 . ?
C55 H55A 0.9600 . ?
C55 H55B 0.9600 . ?
C55 H55C 0.9600 . ?
C32 H32 0.9300 . ?
C77 C77 1.499(4) 2_765 ?
C77 H77A 0.9700 . ?
C77 H77B 0.9700 . ?
C12 H12 0.9300 . ?
C12 C13 1.380(3) . ?
C54 H54A 0.9600 . ?
C54 H54B 0.9600 . ?
C54 H54C 0.9600 . ?
C74 H74 0.9800 . ?
C74 C76 1.525(3) . ?
C74 C75 1.513(3) . ?
C13 H13 0.9300 . ?
C37 H37A 0.9600 . ?
C37 H37B 0.9600 . ?
C37 H37C 0.9600 . ?
C15 H15 0.9800 . ?
C15 C16 1.536(3) . ?
C15 C17 1.522(3) . ?
C36 H36A 0.9600 . ?
C36 H36B 0.9600 . ?
C36 H36C 0.9600 . ?
C16 H16A 0.9600 . ?
C16 H16B 0.9600 . ?
C16 H16C 0.9600 . ?
C025 C025 1.470(5) 2_656 ?
C025 H02A 0.9700 . ?
C025 H02B 0.9700 . ?
C17 H17A 0.9600 . ?
C17 H17B 0.9600 . ?
C17 H17C 0.9600 . ?
C76 H76A 0.9600 . ?
C76 H76B 0.9600 . ?
C76 H76C 0.9600 . ?
C75 H75A 0.9600 . ?
C75 H75B 0.9600 . ?
C75 H75C 0.9600 . ?

loop_
_geom_torsion_atom_site_label_1
_geom_torsion_atom_site_label_2
_geom_torsion_atom_site_label_3
_geom_torsion_atom_site_label_4
_geom_torsion
_geom_torsion_site_symmetry_1
_geom_torsion_site_symmetry_2
_geom_torsion_site_symmetry_3
_geom_torsion_site_symmetry_4
_geom_torsion_publ_flag
C4 C5 C6 C7 -48.26(17) . . . . ?
C4 C5 C6 C9 80.06(18) . . . . ?
C4 C5 C00O C63 4.4(2) . . . . ?
C4 C00H C64 C63 3.3(2) . . . . ?
C4 C00H C64 C65 -165.32(14) . . . . ?
C4 C3 C2 C1 69.40(17) . . . . ?
C20 C19 C22 C23 -51.75(17) . . . . ?
C20 C19 C22 C28 -178.70(13) . . . . ?
C20 C25 C26 C27 169.39(13) . . . . ?
C8 C7 C18 C19 -6.2(2) . . . . ?
C8 C7 C6 C5 48.57(17) . . . . ?
C8 C7 C6 C9 -81.03(17) . . . . ?
C8 C3 C2 C1 -171.98(13) . . . . ?
C40 C39 C38 C23 4.1(2) . . . . ?
C40 C39 C46 C45 -49.78(17) . . . . ?
C40 C39 C46 C47 77.47(18) . . . . ?
C5 C4 C00H C64 -4.5(2) . . . . ?
C5 C4 C3 C8 54.19(16) . . . . ?
C5 C4 C3 C2 179.86(13) . . . . ?
C5 C6 C9 C10 -114.48(17) . . . . ?
C5 C6 C9 C14 70.1(2) . . . . ?
C7 C8 C3 C4 -54.16(16) . . . . ?
C7 C8 C3 C2 179.08(13) . . . . ?
C7 C8 C21 C20 6.1(2) . . . . ?
C7 C18 C19 C20 6.8(2) . . . . ?
C7 C18 C19 C22 -162.48(14) . . . . ?
C7 C6 C9 C10 6.9(2) . . . . ?
C7 C6 C9 C14 -168.50(15) . . . . ?
C39 C40 C41 C24 -4.2(2) . . . . ?
C39 C40 C42 C44 53.93(16) . . . . ?
C39 C40 C42 C56 -178.56(13) . . . . ?
C18 C7 C6 C5 -115.37(15) . . . . ?
C18 C7 C6 C9 115.03(16) . . . . ?
C18 C19 C22 C23 117.91(16) . . . . ?
C18 C19 C22 C28 -9.0(2) . . . . ?
C24 C23 C38 C39 -4.5(2) . . . . ?
C24 C23 C22 C19 52.28(17) . . . . ?
C24 C23 C22 C28 -179.07(13) . . . . ?
C24 C25 C26 C27 -70.39(17) . . . . ?
C23 C24 C41 C40 3.7(2) . . . . ?
C23 C24 C25 C20 -51.67(17) . . . . ?
C23 C24 C25 C26 -178.18(13) . . . . ?
C59 C60 C61 C44 -4.5(2) . . . . ?
C59 C60 C65 C64 54.28(17) . . . . ?
C59 C60 C65 C66 -177.50(13) . . . . ?
C59 C58 C45 C44 -7.4(2) . . . . ?
C59 C58 C45 C46 154.73(14) . . . . ?
C19 C20 C21 C8 -5.5(2) . . . . ?
C19 C20 C25 C24 52.15(17) . . . . ?
C19 C20 C25 C26 179.24(13) . . . . ?
C6 C5 C00O C63 -156.55(14) . . . . ?
C6 C7 C18 C19 157.36(14) . . . . ?
C6 C9 C10 C11 -177.50(15) . . . . ?
C6 C9 C14 C13 177.40(15) . . . . ?
C6 C9 C14 C15 -2.2(2) . . . . ?
C60 C59 C58 C45 8.7(2) . . . . ?
C60 C59 C62 C63 -49.79(17) . . . . ?
C60 C59 C62 C68 -175.38(13) . . . . ?
C60 C61 C44 C45 5.8(2) . . . . ?
C60 C61 C44 C42 -158.62(14) . . . . ?
C60 C65 C66 C67 167.31(14) . . . . ?
C00H C4 C5 C6 161.93(14) . . . . ?
C00H C4 C5 C00O 0.6(2) . . . . ?
C00H C4 C3 C8 -110.32(16) . . . . ?
C00H C4 C3 C2 15.4(2) . . . . ?
C00H C64 C65 C60 115.49(16) . . . . ?
C00H C64 C65 C66 -12.3(2) . . . . ?
C61 C60 C65 C64 -114.77(16) . . . . ?
C61 C60 C65 C66 13.5(2) . . . . ?
C61 C44 C42 C40 110.26(16) . . . . ?
C61 C44 C42 C56 -16.3(2) . . . . ?
C3 C4 C5 C6 -3.23(19) . . . . ?
C3 C4 C5 C00O -164.56(13) . . . . ?
C3 C4 C00H C64 159.49(14) . . . . ?
C3 C8 C7 C18 166.36(14) . . . . ?
C3 C8 C7 C6 2.3(2) . . . . ?
C3 C8 C21 C20 -159.58(14) . . . . ?
C58 C59 C60 C61 -2.7(2) . . . . ?
C58 C59 C60 C65 -172.18(13) . . . . ?
C58 C59 C62 C63 119.47(16) . . . . ?
C58 C59 C62 C68 -6.1(2) . . . . ?
C58 C45 C44 C61 0.1(2) . . . . ?
C58 C45 C44 C42 165.70(14) . . . . ?
C58 C45 C46 C39 -113.65(15) . . . . ?
C58 C45 C46 C47 119.55(16) . . . . ?
C41 C40 C39 C38 0.3(2) . . . . ?
C41 C40 C39 C46 165.19(13) . . . . ?
C41 C40 C42 C44 -112.48(15) . . . . ?
C41 C40 C42 C56 15.0(2) . . . . ?
C41 C24 C23 C38 0.6(2) . . . . ?
C41 C24 C23 C22 -168.18(13) . . . . ?
C41 C24 C25 C20 115.75(16) . . . . ?
C41 C24 C25 C26 -10.8(2) . . . . ?
C63 C64 C65 C60 -53.62(16) . . . . ?
C63 C64 C65 C66 178.55(13) . . . . ?
C21 C20 C19 C18 -1.0(2) . . . . ?
C21 C20 C19 C22 169.32(13) . . . . ?
C21 C20 C25 C24 -117.12(15) . . . . ?
C21 C20 C25 C26 10.0(2) . . . . ?
C21 C8 C7 C18 -0.3(2) . . . . ?
C21 C8 C7 C6 -164.32(14) . . . . ?
C21 C8 C3 C4 111.92(16) . . . . ?
C21 C8 C3 C2 -14.8(2) . . . . ?
C00O C5 C6 C7 113.02(15) . . . . ?
C00O C5 C6 C9 -118.66(16) . . . . ?
C00O C63 C64 C00H 1.7(2) . . . . ?
C00O C63 C64 C65 171.34(13) . . . . ?
C00O C63 C62 C59 -118.86(16) . . . . ?
C00O C63 C62 C68 9.4(2) . . . . ?
C45 C44 C42 C40 -54.68(16) . . . . ?
C45 C44 C42 C56 178.73(13) . . . . ?
C64 C63 C00O C5 -5.6(2) . . . . ?
C64 C63 C62 C59 50.51(17) . . . . ?
C64 C63 C62 C68 178.76(13) . . . . ?
C64 C65 C66 C67 -71.01(18) . . . . ?
C38 C39 C46 C45 114.81(15) . . . . ?
C38 C39 C46 C47 -117.94(16) . . . . ?
C38 C23 C22 C19 -115.99(16) . . . . ?
C38 C23 C22 C28 12.7(2) . . . . ?
C28 C34 C35 C37 -76.96(19) . . . . ?
C28 C34 C35 C36 159.20(16) . . . . ?
C28 C34 C33 C32 -0.7(2) . . . . ?
C28 C29 C31 C32 -0.4(3) . . . . ?
C52 C47 C46 C39 58.2(2) . . . . ?
C52 C47 C46 C45 177.78(14) . . . . ?
C52 C47 C48 C49 -3.4(2) . . . . ?
C52 C51 C50 C49 -0.8(3) . . . . ?
C9 C10 C11 C12 0.9(3) . . . . ?
C9 C14 C13 C12 -0.8(3) . . . . ?
C9 C14 C15 C16 121.43(19) . . . . ?
C9 C14 C15 C17 -114.1(2) . . . . ?
C47 C52 C53 C55 -107.51(18) . . . . ?
C47 C52 C53 C54 128.01(17) . . . . ?
C47 C52 C51 C50 -3.1(3) . . . . ?
C47 C48 C49 C50 -0.5(3) . . . . ?
C44 C45 C46 C39 48.81(17) . . . . ?
C44 C45 C46 C47 -77.99(18) . . . . ?
C65 C60 C61 C44 164.15(14) . . . . ?
C68 C69 C70 C71 -0.6(3) . . . . ?
C68 C73 C72 C71 1.4(3) . . . . ?
C68 C73 C74 C76 -143.0(2) . . . . ?
C68 C73 C74 C75 90.5(3) . . . . ?
C25 C20 C19 C18 -170.57(13) . . . . ?
C25 C20 C19 C22 -0.29(19) . . . . ?
C25 C20 C21 C8 163.45(14) . . . . ?
C25 C24 C23 C38 168.51(13) . . . . ?
C25 C24 C23 C22 -0.26(19) . . . . ?
C25 C24 C41 C40 -163.31(14) . . . . ?
C34 C28 C29 C31 0.0(2) . . . . ?
C34 C28 C22 C23 112.26(16) . . . . ?
C34 C28 C22 C19 -126.55(16) . . . . ?
C34 C33 C32 C31 0.3(3) . . . . ?
C29 C28 C34 C35 177.54(14) . . . . ?
C29 C28 C34 C33 0.5(2) . . . . ?
C29 C28 C22 C23 -65.00(18) . . . . ?
C29 C28 C22 C19 56.19(19) . . . . ?
C29 C31 C32 C33 0.3(3) . . . . ?
C22 C23 C38 C39 163.35(14) . . . . ?
C22 C28 C34 C35 0.3(2) . . . . ?
C22 C28 C34 C33 -176.74(14) . . . . ?
C22 C28 C29 C31 177.30(15) . . . . ?
C42 C40 C39 C38 -166.53(13) . . . . ?
C42 C40 C39 C46 -1.65(19) . . . . ?
C42 C40 C41 C24 161.73(14) . . . . ?
C46 C39 C38 C23 -160.23(14) . . . . ?
C46 C45 C44 C61 -162.48(14) . . . . ?
C46 C45 C44 C42 3.2(2) . . . . ?
C46 C47 C48 C49 178.39(15) . . . . ?
C10 C9 C14 C13 1.9(2) . . . . ?
C10 C9 C14 C15 -177.66(16) . . . . ?
C10 C11 C12 C13 0.3(3) . . . . ?
C48 C47 C46 C39 -123.65(16) . . . . ?
C48 C47 C46 C45 -4.1(2) . . . . ?
C48 C49 C50 C51 2.7(3) . . . . ?
C62 C59 C60 C61 167.20(14) . . . . ?
C62 C59 C60 C65 -2.23(19) . . . . ?
C62 C59 C58 C45 -160.24(15) . . . . ?
C62 C63 C00O C5 163.48(14) . . . . ?
C62 C63 C64 C00H -168.16(13) . . . . ?
C62 C63 C64 C65 1.51(19) . . . . ?
C62 C68 C69 C70 176.59(15) . . . . ?
C62 C68 C73 C72 -176.80(15) . . . . ?
C62 C68 C73 C74 2.5(2) . . . . ?
C69 C68 C62 C59 53.4(2) . . . . ?
C69 C68 C62 C63 -67.77(18) . . . . ?
C69 C68 C73 C72 -2.3(2) . . . . ?
C69 C68 C73 C74 176.98(16) . . . . ?
C69 C70 C71 C72 -0.3(3) . . . . ?
C53 C52 C47 C46 5.5(2) . . . . ?
C53 C52 C47 C48 -172.64(15) . . . . ?
C53 C52 C51 C50 174.76(16) . . . . ?
C51 C52 C47 C46 -176.73(14) . . . . ?
C51 C52 C47 C48 5.1(2) . . . . ?
C51 C52 C53 C55 74.74(19) . . . . ?
C51 C52 C53 C54 -49.7(2) . . . . ?
C73 C68 C62 C59 -132.11(16) . . . . ?
C73 C68 C62 C63 106.75(17) . . . . ?
C73 C68 C69 C70 1.9(2) . . . . ?
C73 C72 C71 C70 -0.1(3) . . . . ?
C35 C34 C33 C32 -177.73(16) . . . . ?
C14 C9 C10 C11 -2.0(2) . . . . ?
C11 C12 C13 C14 -0.3(3) . . . . ?
C57 C56 C42 C40 166.68(13) . . . . ?
C57 C56 C42 C44 -74.05(17) . . . . ?
C33 C34 C35 C37 99.99(18) . . . . ?
C33 C34 C35 C36 -23.9(2) . . . . ?
C72 C73 C74 C76 36.3(3) . . . . ?
C72 C73 C74 C75 -90.2(3) . . . . ?
C74 C73 C72 C71 -177.83(18) . . . . ?
C13 C14 C15 C16 -58.2(2) . . . . ?
C13 C14 C15 C17 66.3(2) . . . . ?
C15 C14 C13 C12 178.79(18) . . . . ?
